data_1555970
loop_
_publ_author_name
'Dethe, Dattatraya H.'
'Sau, Susanta Kumar'
'Mahapatra, Samarpita'

_publ_section_title
;
 Biomimetic Enantioselective Total Synthesis of (-)-Mycoleptodiscin A.
;
_journal_issue 24
_journal_name_full 'Organic letters'
_journal_page_first 6392
_journal_page_last 6395
_journal_paper_doi 10.1021/acs.orglett.6b03292
_journal_volume 18
_journal_year 2016
_chemical_formula_moiety 'C23 H31 N'
_chemical_formula_sum 'C23 H31 N'
_chemical_formula_weight 321.49
_space_group_crystal_system orthorhombic
_space_group_IT_number 19
_space_group_name_Hall 'P 2ac 2ab'
_space_group_name_H-M_alt 'P 21 21 21'
_atom_sites_solution_hydrogens geom
_audit_creation_date 2016-08-08
_audit_creation_method
;
Olex2 1.2
(compiled 2015.01.26 svn.r3150 for OlexSys, GUI svn.r4998)
;
_cell_angle_alpha 90
_cell_angle_beta 90
_cell_angle_gamma 90
_cell_formula_units_Z 4
_cell_length_a 7.1278(5)
_cell_length_b 11.0317(7)
_cell_length_c 24.0691(17)
_cell_measurement_reflns_used 2866
_cell_measurement_temperature 100
_cell_measurement_theta_max 21.41
_cell_measurement_theta_min 2.98
_cell_volume 1892.6(2)
_computing_cell_refinement 'SAINT v8.34A (Bruker, 2013)'
_computing_data_reduction 'SAINT v8.34A (Bruker, 2013)'
_computing_molecular_graphics 'Olex2 (Dolomanov et al., 2009)'
_computing_publication_material 'Olex2 (Dolomanov et al., 2009)'
_computing_structure_refinement 'ShelXL (Sheldrick, 2008)'
_diffrn_ambient_temperature 100
_diffrn_measured_fraction_theta_full 0.998
_diffrn_measured_fraction_theta_max 0.999
_diffrn_measurement_device_type 'Bruker APEX-II CCD'
_diffrn_measurement_method '\f and \w scans'
_diffrn_radiation_type MoK\a
_diffrn_radiation_wavelength 0.71073
_diffrn_reflns_av_R_equivalents 0.1067
_diffrn_reflns_av_unetI/netI 0.1155
_diffrn_reflns_Laue_measured_fraction_full 0.998
_diffrn_reflns_Laue_measured_fraction_max 0.999
_diffrn_reflns_limit_h_max 8
_diffrn_reflns_limit_h_min -8
_diffrn_reflns_limit_k_max 13
_diffrn_reflns_limit_k_min -13
_diffrn_reflns_limit_l_max 29
_diffrn_reflns_limit_l_min -29
_diffrn_reflns_number 15818
_diffrn_reflns_point_group_measured_fraction_full 0.999
_diffrn_reflns_point_group_measured_fraction_max 0.999
_diffrn_reflns_theta_full 25.242
_diffrn_reflns_theta_max 25.498
_diffrn_reflns_theta_min 2.981
_diffrn_standards_number 0
_exptl_absorpt_coefficient_mu 0.064
_exptl_absorpt_correction_T_max 0.7457
_exptl_absorpt_correction_T_min 0.5954
_exptl_absorpt_correction_type psi-scan
_exptl_absorpt_process_details
;
SADABS-2014/4 (Bruker,2014/4) was used for absorption correction.
wR2(int) was 0.1007 before and 0.0689 after correction.
The Ratio of minimum to maximum transmission is 0.7984.
The \l/2 correction factor is 0.00150.
;
_exptl_crystal_colour colourless
_exptl_crystal_colour_primary colourless
_exptl_crystal_density_diffrn 1.128
_exptl_crystal_description block
_exptl_crystal_F_000 704
_exptl_crystal_size_max 0.02
_exptl_crystal_size_mid 0.02
_exptl_crystal_size_min 0.02
_refine_diff_density_max 0.170
_refine_diff_density_min -0.225
_refine_diff_density_rms 0.046
_refine_ls_abs_structure_details
;
 Flack x determined using 701 quotients [(I+)-(I-)]/[(I+)+(I-)]
 (Parsons, Flack and Wagner, Acta Cryst. B69 (2013) 249-259).
;
_refine_ls_abs_structure_Flack -2.5(10)
_refine_ls_extinction_method none
_refine_ls_goodness_of_fit_ref 1.014
_refine_ls_hydrogen_treatment constr
_refine_ls_matrix_type full
_refine_ls_number_parameters 221
_refine_ls_number_reflns 3517
_refine_ls_number_restraints 0
_refine_ls_restrained_S_all 1.014
_refine_ls_R_factor_all 0.1186
_refine_ls_R_factor_gt 0.0599
_refine_ls_shift/su_max 0.000
_refine_ls_shift/su_mean 0.000
_refine_ls_structure_factor_coef Fsqd
_refine_ls_weighting_details 'w=1/[\s^2^(Fo^2^)+(0.0395P)^2^] where P=(Fo^2^+2Fc^2^)/3'
_refine_ls_weighting_scheme calc
_refine_ls_wR_factor_gt 0.0899
_refine_ls_wR_factor_ref 0.1037
_reflns_Friedel_coverage 0.723
_reflns_Friedel_fraction_full 1.000
_reflns_Friedel_fraction_max 1.000
_reflns_number_gt 2304
_reflns_number_total 3517
_reflns_threshold_expression 'I > 2\s(I)'
_cod_data_source_file ol6b03292_si_001.cif
_cod_data_source_block 20nova_0m_a
_cod_database_code 1555970
_shelx_space_group_comment
;
The symmetry employed for this shelxl refinement is uniquely defined
by the following loop, which should always be used as a source of
symmetry information in preference to the above space-group names.
They are only intended as comments.
;
_olex2_refinement_description
;
1. Fixed Uiso
 At 1.2 times of:
  All C(H) groups, All C(H,H) groups, All N(H) groups
 At 1.5 times of:
  All C(H,H,H) groups
2.a Ternary CH refined with riding coordinates:
 C7(H7), C9(H9)
2.b Secondary CH2 refined with riding coordinates:
 C1(H1A,H1B), C2(H2A,H2B), C11(H11A,H11B), C16(H16A,H16B), C22(H22A,H22B),
 C23(H23A,H23B)
2.c Aromatic/amide H refined with riding coordinates:
 N1(H1), C6(H6), C10(H10), C13(H13), C21(H21)
2.d Idealised Me refined as rotating group:
 C12(H12A,H12B,H12C), C15(H15A,H15B,H15C), C17(H17A,H17B,H17C), C20(H20A,H20B,
 H20C)
;
_shelx_shelxl_version_number 2014/7
_olex2_submission_special_instructions 'No special instructions were received'

loop_
_space_group_symop_operation_xyz
'x, y, z'
'-x+1/2, -y, z+1/2'
'-x, y+1/2, -z+1/2'
'x+1/2, -y+1/2, -z'

loop_
_atom_site_label
_atom_site_type_symbol
_atom_site_fract_x
_atom_site_fract_y
_atom_site_fract_z
_atom_site_U_iso_or_equiv
_atom_site_adp_type
_atom_site_occupancy
_atom_site_site_symmetry_order
_atom_site_calc_flag
_atom_site_refinement_flags_posn
N1 N 0.4645(4) 0.2500(3) 0.43842(12) 0.0248(8) Uani 1 1 d .
H1 H 0.5673 0.2109 0.4478 0.030 Uiso 1 1 calc R
C1 C 0.1084(5) 0.2496(3) 0.14611(14) 0.0230(9) Uani 1 1 d .
H1A H 0.0348 0.1746 0.1402 0.028 Uiso 1 1 calc R
H1B H 0.0455 0.3162 0.1258 0.028 Uiso 1 1 calc R
C2 C 0.1136(5) 0.2794(3) 0.20814(14) 0.0217(9) Uani 1 1 d .
H2A H -0.0166 0.2867 0.2221 0.026 Uiso 1 1 calc R
H2B H 0.1760 0.3588 0.2134 0.026 Uiso 1 1 calc R
C3 C 0.2120(5) 0.3082(3) 0.38975(15) 0.0199(9) Uani 1 1 d .
C4 C 0.2176(5) 0.1830(3) 0.24240(14) 0.0179(9) Uani 1 1 d .
C5 C 0.4212(5) 0.1351(3) 0.15358(14) 0.0216(9) Uani 1 1 d .
C6 C 0.1482(5) 0.5156(3) 0.51413(15) 0.0273(10) Uani 1 1 d .
H6 H 0.0734 0.5781 0.5298 0.033 Uiso 1 1 calc R
C7 C 0.4160(5) 0.1635(3) 0.21643(15) 0.0196(9) Uani 1 1 d .
H7 H 0.4774 0.2448 0.2195 0.024 Uiso 1 1 calc R
C8 C 0.2110(5) 0.3753(3) 0.44060(15) 0.0219(9) Uani 1 1 d .
C9 C 0.2565(5) 0.2335(3) 0.30045(13) 0.0175(9) Uani 1 1 d .
H9 H 0.3410 0.3040 0.2928 0.021 Uiso 1 1 calc R
C10 C 0.0974(5) 0.4654(3) 0.46391(14) 0.0243(10) Uani 1 1 d .
H10 H -0.0131 0.4915 0.4454 0.029 Uiso 1 1 calc R
C11 C 0.3059(5) 0.2323(3) 0.12334(14) 0.0250(10) Uani 1 1 d .
H11A H 0.3735 0.3105 0.1258 0.030 Uiso 1 1 calc R
H11B H 0.2971 0.2102 0.0836 0.030 Uiso 1 1 calc R
C12 C 0.0924(5) 0.0692(3) 0.24473(14) 0.0216(9) Uani 1 1 d .
H12A H 0.1711 -0.0029 0.2498 0.032 Uiso 1 1 calc GR
H12B H 0.0217 0.0619 0.2100 0.032 Uiso 1 1 calc GR
H12C H 0.0048 0.0761 0.2760 0.032 Uiso 1 1 calc GR
C13 C 0.3089(6) 0.4756(3) 0.54256(16) 0.0312(10) Uani 1 1 d .
H13 H 0.3402 0.5111 0.5773 0.037 Uiso 1 1 calc R
C14 C 0.3660(5) 0.2361(3) 0.38989(15) 0.0201(9) Uani 1 1 d .
C15 C 0.2888(6) 0.0317(3) 0.35866(14) 0.0261(10) Uani 1 1 d .
H15A H 0.3548 0.0012 0.3915 0.039 Uiso 1 1 calc GR
H15B H 0.2994 -0.0275 0.3285 0.039 Uiso 1 1 calc GR
H15C H 0.1561 0.0443 0.3677 0.039 Uiso 1 1 calc GR
C16 C 0.5368(5) 0.0812(3) 0.25304(14) 0.0236(10) Uani 1 1 d .
H16A H 0.6608 0.0703 0.2352 0.028 Uiso 1 1 calc R
H16B H 0.4765 0.0006 0.2556 0.028 Uiso 1 1 calc R
C17 C 0.3521(5) 0.0079(3) 0.13810(14) 0.0265(10) Uani 1 1 d .
H17A H 0.3755 -0.0069 0.0985 0.040 Uiso 1 1 calc GR
H17B H 0.2172 0.0018 0.1455 0.040 Uiso 1 1 calc GR
H17C H 0.4193 -0.0526 0.1603 0.040 Uiso 1 1 calc GR
C18 C 0.3733(5) 0.3366(3) 0.47001(15) 0.0229(9) Uani 1 1 d .
C19 C 0.3769(5) 0.1529(3) 0.34028(15) 0.0211(9) Uani 1 1 d .
C20 C 0.6242(5) 0.1461(3) 0.13250(15) 0.0290(10) Uani 1 1 d .
H20A H 0.6988 0.0784 0.1470 0.044 Uiso 1 1 calc GR
H20B H 0.6782 0.2228 0.1453 0.044 Uiso 1 1 calc GR
H20C H 0.6251 0.1438 0.0918 0.044 Uiso 1 1 calc GR
C21 C 0.4221(6) 0.3859(3) 0.52098(16) 0.0295(10) Uani 1 1 d .
H21 H 0.5301 0.3586 0.5404 0.035 Uiso 1 1 calc R
C22 C 0.1006(5) 0.2900(3) 0.33717(13) 0.0209(9) Uani 1 1 d .
H22A H 0.0541 0.3676 0.3218 0.025 Uiso 1 1 calc R
H22B H -0.0060 0.2337 0.3427 0.025 Uiso 1 1 calc R
C23 C 0.5659(5) 0.1314(3) 0.31200(15) 0.0243(10) Uani 1 1 d .
H23A H 0.6406 0.0731 0.3341 0.029 Uiso 1 1 calc R
H23B H 0.6365 0.2086 0.3101 0.029 Uiso 1 1 calc R

loop_
_atom_site_aniso_label
_atom_site_aniso_U_11
_atom_site_aniso_U_22
_atom_site_aniso_U_33
_atom_site_aniso_U_23
_atom_site_aniso_U_13
_atom_site_aniso_U_12
N1 0.0245(18) 0.0256(19) 0.0243(19) -0.0020(16) -0.0074(16) 0.0056(16)
C1 0.021(2) 0.025(2) 0.023(2) 0.0030(19) -0.0004(18) 0.002(2)
C2 0.019(2) 0.022(2) 0.024(2) -0.0030(18) 0.0020(19) -0.0014(18)
C3 0.025(2) 0.0163(19) 0.018(2) 0.0030(18) 0.0017(19) -0.0012(19)
C4 0.018(2) 0.017(2) 0.019(2) 0.0015(17) 0.0014(18) -0.0013(17)
C5 0.020(2) 0.024(2) 0.022(2) -0.0031(18) 0.0009(19) 0.000(2)
C6 0.033(3) 0.022(2) 0.027(2) -0.001(2) 0.005(2) -0.002(2)
C7 0.018(2) 0.0175(19) 0.024(2) -0.0011(18) 0.001(2) -0.0041(18)
C8 0.024(2) 0.018(2) 0.023(2) 0.0027(18) 0.000(2) -0.003(2)
C9 0.018(2) 0.0118(19) 0.023(2) 0.0002(16) -0.0027(17) -0.0002(17)
C10 0.026(2) 0.024(2) 0.023(2) 0.0022(19) 0.004(2) -0.001(2)
C11 0.027(2) 0.027(2) 0.021(2) 0.0011(18) 0.0010(19) -0.004(2)
C12 0.019(2) 0.025(2) 0.021(2) -0.0016(18) 0.0003(19) 0.0004(19)
C13 0.046(3) 0.027(2) 0.021(2) -0.006(2) 0.000(2) -0.007(2)
C14 0.023(2) 0.0148(19) 0.023(2) 0.0028(18) -0.0035(19) -0.0013(19)
C15 0.035(2) 0.022(2) 0.021(2) 0.0009(18) -0.005(2) 0.006(2)
C16 0.019(2) 0.024(2) 0.028(2) -0.004(2) 0.005(2) 0.0020(18)
C17 0.024(2) 0.028(2) 0.027(2) -0.0036(19) 0.0014(19) 0.0020(19)
C18 0.029(2) 0.018(2) 0.022(2) -0.0010(18) 0.000(2) -0.0017(19)
C19 0.021(2) 0.017(2) 0.025(2) 0.0008(17) -0.0010(19) 0.0021(19)
C20 0.024(2) 0.035(2) 0.028(2) -0.0043(19) 0.006(2) -0.002(2)
C21 0.038(3) 0.024(2) 0.026(2) 0.0018(19) -0.007(2) 0.001(2)
C22 0.023(2) 0.016(2) 0.023(2) 0.0019(17) 0.001(2) 0.0030(19)
C23 0.025(2) 0.015(2) 0.032(3) -0.0031(18) -0.005(2) 0.0035(19)

loop_
_atom_type_symbol
_atom_type_description
_atom_type_scat_dispersion_real
_atom_type_scat_dispersion_imag
_atom_type_scat_source
C C 0.0033 0.0016 'International Tables Vol C Tables 4.2.6.8 and 6.1.1.4'
H H 0.0000 0.0000 'International Tables Vol C Tables 4.2.6.8 and 6.1.1.4'
N N 0.0061 0.0033 'International Tables Vol C Tables 4.2.6.8 and 6.1.1.4'

loop_
_geom_angle_atom_site_label_1
_geom_angle_atom_site_label_2
_geom_angle_atom_site_label_3
_geom_angle
C14 N1 H1 126.1
C14 N1 C18 107.8(3)
C18 N1 H1 126.1
H1A C1 H1B 108.1
C2 C1 H1A 109.5
C2 C1 H1B 109.5
C11 C1 H1A 109.5
C11 C1 H1B 109.5
C11 C1 C2 110.8(3)
C1 C2 H2A 109.0
C1 C2 H2B 109.0
C1 C2 C4 112.7(3)
H2A C2 H2B 107.8
C4 C2 H2A 109.0
C4 C2 H2B 109.0
C8 C3 C22 141.7(3)
C14 C3 C8 107.8(3)
C14 C3 C22 110.5(3)
C2 C4 C7 108.5(3)
C2 C4 C12 107.7(3)
C9 C4 C2 109.0(3)
C9 C4 C7 104.5(3)
C9 C4 C12 111.6(3)
C12 C4 C7 115.3(3)
C11 C5 C7 108.0(3)
C11 C5 C20 107.0(3)
C17 C5 C7 114.6(3)
C17 C5 C11 110.6(3)
C17 C5 C20 107.1(3)
C20 C5 C7 109.2(3)
C10 C6 H6 119.5
C10 C6 C13 121.0(4)
C13 C6 H6 119.5
C4 C7 H7 104.1
C5 C7 C4 116.2(3)
C5 C7 H7 104.1
C16 C7 C4 111.1(3)
C16 C7 C5 115.5(3)
C16 C7 H7 104.1
C10 C8 C3 135.5(4)
C10 C8 C18 119.0(3)
C18 C8 C3 105.4(3)
C4 C9 H9 103.0
C4 C9 C19 116.9(3)
C4 C9 C22 122.5(3)
C19 C9 H9 103.0
C22 C9 H9 103.0
C22 C9 C19 105.8(3)
C6 C10 C8 119.0(4)
C6 C10 H10 120.5
C8 C10 H10 120.5
C1 C11 C5 114.3(3)
C1 C11 H11A 108.7
C1 C11 H11B 108.7
C5 C11 H11A 108.7
C5 C11 H11B 108.7
H11A C11 H11B 107.6
C4 C12 H12A 109.5
C4 C12 H12B 109.5
C4 C12 H12C 109.5
H12A C12 H12B 109.5
H12A C12 H12C 109.5
H12B C12 H12C 109.5
C6 C13 H13 119.4
C21 C13 C6 121.3(4)
C21 C13 H13 119.4
N1 C14 C19 135.7(3)
C3 C14 N1 110.5(3)
C3 C14 C19 113.4(3)
H15A C15 H15B 109.5
H15A C15 H15C 109.5
H15B C15 H15C 109.5
C19 C15 H15A 109.5
C19 C15 H15B 109.5
C19 C15 H15C 109.5
C7 C16 H16A 108.9
C7 C16 H16B 108.9
C7 C16 C23 113.2(3)
H16A C16 H16B 107.8
C23 C16 H16A 108.9
C23 C16 H16B 108.9
C5 C17 H17A 109.5
C5 C17 H17B 109.5
C5 C17 H17C 109.5
H17A C17 H17B 109.5
H17A C17 H17C 109.5
H17B C17 H17C 109.5
N1 C18 C8 108.4(3)
N1 C18 C21 129.8(4)
C21 C18 C8 121.8(3)
C14 C19 C9 96.4(3)
C14 C19 C15 106.2(3)
C14 C19 C23 119.5(3)
C15 C19 C9 116.5(3)
C23 C19 C9 107.4(3)
C23 C19 C15 110.6(3)
C5 C20 H20A 109.5
C5 C20 H20B 109.5
C5 C20 H20C 109.5
H20A C20 H20B 109.5
H20A C20 H20C 109.5
H20B C20 H20C 109.5
C13 C21 C18 117.9(4)
C13 C21 H21 121.0
C18 C21 H21 121.0
C3 C22 C9 98.9(3)
C3 C22 H22A 112.0
C3 C22 H22B 112.0
C9 C22 H22A 112.0
C9 C22 H22B 112.0
H22A C22 H22B 109.7
C16 C23 H23A 109.6
C16 C23 H23B 109.6
C19 C23 C16 110.4(3)
C19 C23 H23A 109.6
C19 C23 H23B 109.6
H23A C23 H23B 108.1

loop_
_geom_bond_atom_site_label_1
_geom_bond_atom_site_label_2
_geom_bond_distance
N1 H1 0.8800
N1 C14 1.371(4)
N1 C18 1.382(4)
C1 H1A 0.9900
C1 H1B 0.9900
C1 C2 1.529(4)
C1 C11 1.523(5)
C2 H2A 0.9900
C2 H2B 0.9900
C2 C4 1.537(5)
C3 C8 1.431(5)
C3 C14 1.355(4)
C3 C22 1.508(5)
C4 C7 1.561(5)
C4 C9 1.530(4)
C4 C12 1.541(4)
C5 C7 1.545(5)
C5 C11 1.535(5)
C5 C17 1.534(5)
C5 C20 1.539(5)
C6 H6 0.9500
C6 C10 1.378(5)
C6 C13 1.406(5)
C7 H7 1.0000
C7 C16 1.530(5)
C8 C10 1.399(5)
C8 C18 1.422(5)
C9 H9 1.0000
C9 C19 1.564(5)
C9 C22 1.551(4)
C10 H10 0.9500
C11 H11A 0.9900
C11 H11B 0.9900
C12 H12A 0.9800
C12 H12B 0.9800
C12 H12C 0.9800
C13 H13 0.9500
C13 C21 1.378(5)
C14 C19 1.508(5)
C15 H15A 0.9800
C15 H15B 0.9800
C15 H15C 0.9800
C15 C19 1.542(4)
C16 H16A 0.9900
C16 H16B 0.9900
C16 C23 1.537(4)
C17 H17A 0.9800
C17 H17B 0.9800
C17 H17C 0.9800
C18 C21 1.386(5)
C19 C23 1.528(5)
C20 H20A 0.9800
C20 H20B 0.9800
C20 H20C 0.9800
C21 H21 0.9500
C22 H22A 0.9900
C22 H22B 0.9900
C23 H23A 0.9900
C23 H23B 0.9900

loop_
_geom_torsion_atom_site_label_1
_geom_torsion_atom_site_label_2
_geom_torsion_atom_site_label_3
_geom_torsion_atom_site_label_4
_geom_torsion
N1 C14 C19 C9 -162.0(4)
N1 C14 C19 C15 78.0(5)
N1 C14 C19 C23 -47.9(6)
N1 C18 C21 C13 177.3(4)
C1 C2 C4 C7 53.4(4)
C1 C2 C4 C9 166.7(3)
C1 C2 C4 C12 -72.0(4)
C2 C1 C11 C5 56.4(4)
C2 C4 C7 C5 -52.9(4)
C2 C4 C7 C16 172.4(3)
C2 C4 C9 C19 -175.0(3)
C2 C4 C9 C22 51.9(4)
C3 C8 C10 C6 -176.0(4)
C3 C8 C18 N1 -0.6(4)
C3 C8 C18 C21 177.8(3)
C3 C14 C19 C9 25.5(4)
C3 C14 C19 C15 -94.5(3)
C3 C14 C19 C23 139.6(3)
C4 C7 C16 C23 -59.2(4)
C4 C9 C19 C14 -177.3(3)
C4 C9 C19 C15 -65.6(4)
C4 C9 C19 C23 59.0(4)
C4 C9 C22 C3 173.4(3)
C5 C7 C16 C23 165.7(3)
C6 C13 C21 C18 0.5(5)
C7 C4 C9 C19 -59.1(4)
C7 C4 C9 C22 167.7(3)
C7 C5 C11 C1 -52.5(4)
C7 C16 C23 C19 57.1(4)
C8 C3 C14 N1 1.3(4)
C8 C3 C14 C19 175.7(3)
C8 C3 C22 C9 160.6(5)
C8 C18 C21 C13 -0.7(5)
C9 C4 C7 C5 -169.1(3)
C9 C4 C7 C16 56.2(3)
C9 C19 C23 C16 -53.0(4)
C10 C6 C13 C21 0.6(5)
C10 C8 C18 N1 -178.6(3)
C10 C8 C18 C21 -0.2(5)
C11 C1 C2 C4 -56.4(4)
C11 C5 C7 C4 51.8(4)
C11 C5 C7 C16 -175.4(3)
C12 C4 C7 C5 68.0(4)
C12 C4 C7 C16 -66.8(4)
C12 C4 C9 C19 66.2(4)
C12 C4 C9 C22 -67.0(4)
C13 C6 C10 C8 -1.5(5)
C14 N1 C18 C8 1.4(4)
C14 N1 C18 C21 -176.9(4)
C14 C3 C8 C10 177.1(4)
C14 C3 C8 C18 -0.4(4)
C14 C3 C22 C9 -20.1(3)
C14 C19 C23 C16 -161.1(3)
C15 C19 C23 C16 75.1(4)
C17 C5 C7 C4 -72.0(4)
C17 C5 C7 C16 60.7(4)
C17 C5 C11 C1 73.6(4)
C18 N1 C14 C3 -1.6(4)
C18 N1 C14 C19 -174.3(4)
C18 C8 C10 C6 1.3(5)
C19 C9 C22 C3 35.9(3)
C20 C5 C7 C4 167.8(3)
C20 C5 C7 C16 -59.4(4)
C20 C5 C11 C1 -170.0(3)
C22 C3 C8 C10 -3.6(8)
C22 C3 C8 C18 178.9(4)
C22 C3 C14 N1 -178.2(3)
C22 C3 C14 C19 -3.8(4)
C22 C9 C19 C14 -37.1(3)
C22 C9 C19 C15 74.6(4)
C22 C9 C19 C23 -160.7(3)
